data_7126307
loop_
_publ_author_name
'Deka, Jugal Kishore Rai'
'Sahariah, Biswajit'
'Baruah, Kalpita'
'Bar, Arun Kumar'
'Sarma, Bani Kanta'

_publ_section_title
;
 Conformational control of N-methyl-N,N'-diacylhydrazines by noncovalent
 carbon bonding in solution.
;
_journal_issue 36
_journal_name_full 'Chemical communications (Cambridge, England)'
_journal_page_first 4874
_journal_page_last 4877
_journal_paper_doi 10.1039/d0cc00943a
_journal_volume 56
_journal_year 2020
_chemical_formula_moiety 'C12 H17 N3 O2'
_chemical_formula_sum 'C12 H10 N3 O2'
_chemical_formula_weight 235.29
_space_group_crystal_system orthorhombic
_space_group_IT_number 62
_space_group_name_Hall '-P 2ac 2n'
_space_group_name_H-M_alt 'P n m a'
_atom_sites_solution_hydrogens mixed
_atom_sites_solution_primary dual
_audit_creation_date 2019-10-08
_audit_creation_method
;
Olex2 1.2
(compiled 2018.05.29 svn.r3508 for OlexSys, GUI svn.r5506)
;
_audit_update_record
;
2019-10-28 deposited with the CCDC.	2020-03-30 downloaded from the CCDC.
;
_cell_angle_alpha 90
_cell_angle_beta 90
_cell_angle_gamma 90
_cell_formula_units_Z 4
_cell_length_a 9.9477(5)
_cell_length_b 7.5082(5)
_cell_length_c 16.9603(6)
_cell_measurement_reflns_used 2094
_cell_measurement_temperature 297(2)
_cell_measurement_theta_max 25.90
_cell_measurement_theta_min 3.16
_cell_volume 1266.75(11)
_computing_cell_refinement 'Bruker SAINT'
_computing_data_collection 'Bruker APEX2'
_computing_data_reduction 'Bruker SAINT'
_computing_molecular_graphics 'Olex2 (Dolomanov et al., 2009)'
_computing_publication_material 'Olex2 (Dolomanov et al., 2009)'
_computing_structure_refinement 'ShelXL (Sheldrick, 2015)'
_computing_structure_solution 'ShelXT (Sheldrick, 2015)'
_diffrn_ambient_temperature 297.05
_diffrn_measured_fraction_theta_full 0.993
_diffrn_measured_fraction_theta_max 0.993
_diffrn_measurement_device_type 'Bruker APEX-II CCD'
_diffrn_measurement_method '\f and \w scans'
_diffrn_radiation_type MoK\a
_diffrn_radiation_wavelength 0.71073
_diffrn_reflns_av_R_equivalents 0.0392
_diffrn_reflns_av_unetI/netI 0.0202
_diffrn_reflns_Laue_measured_fraction_full 0.993
_diffrn_reflns_Laue_measured_fraction_max 0.993
_diffrn_reflns_limit_h_max 11
_diffrn_reflns_limit_h_min -11
_diffrn_reflns_limit_k_max 8
_diffrn_reflns_limit_k_min -8
_diffrn_reflns_limit_l_max 20
_diffrn_reflns_limit_l_min -20
_diffrn_reflns_number 8791
_diffrn_reflns_point_group_measured_fraction_full 0.993
_diffrn_reflns_point_group_measured_fraction_max 0.993
_diffrn_reflns_theta_full 25.025
_diffrn_reflns_theta_max 25.025
_diffrn_reflns_theta_min 2.402
_diffrn_source X-ray
_exptl_absorpt_coefficient_mu 0.085
_exptl_absorpt_correction_T_max 0.987
_exptl_absorpt_correction_T_min 0.983
_exptl_absorpt_correction_type multi-scan
_exptl_absorpt_process_details SADABS
_exptl_crystal_colour colourless
_exptl_crystal_density_diffrn 1.197
_exptl_crystal_description Block
_exptl_crystal_F_000 476
_exptl_crystal_size_max 0.262
_exptl_crystal_size_mid 0.170
_exptl_crystal_size_min 0.155
_exptl_transmission_factor_max 0.985
_exptl_transmission_factor_min 0.979
_refine_diff_density_max 0.135
_refine_diff_density_min -0.138
_refine_diff_density_rms 0.030
_refine_ls_extinction_method none
_refine_ls_goodness_of_fit_ref 1.087
_refine_ls_hydrogen_treatment mixed
_refine_ls_matrix_type full
_refine_ls_number_parameters 123
_refine_ls_number_reflns 1199
_refine_ls_number_restraints 0
_refine_ls_restrained_S_all 1.087
_refine_ls_R_factor_all 0.0738
_refine_ls_R_factor_gt 0.0527
_refine_ls_shift/su_max 0.000
_refine_ls_shift/su_mean 0.000
_refine_ls_structure_factor_coef Fsqd
_refine_ls_weighting_details 'w=1/[\s^2^(Fo^2^)+(0.0643P)^2^+0.3818P] where P=(Fo^2^+2Fc^2^)/3'
_refine_ls_weighting_scheme calc
_refine_ls_wR_factor_gt 0.1345
_refine_ls_wR_factor_ref 0.1534
_reflns_Friedel_coverage 0.000
_reflns_number_gt 884
_reflns_number_total 1199
_reflns_threshold_expression 'I > 2\s(I)'
_cod_data_source_file d0cc00943a2.cif
_cod_data_source_block NMe2Ph-NH_NMe-Me
_cod_depositor_comments
;
The following automatic conversions were performed:

data item '_exptl_absorpt_correction_type' value 'Multi-scan' was
changed to 'multi-scan' in accordance with the
/home/data/users/saulius/crontab/automatic-downloads/rss-feeds/RSC/lib/dictionaries/cif_core.dic
dictionary named 'cif_core.dic' version 2.4.2 last updated on
2011-04-26.

Automatic conversion script
Id: cif_fix_values 7556 2019-12-06 15:28:31Z antanas 

 Adding full bibliography for 7126305--7126311.cif.
;
_cod_database_code 7126307
_shelx_shelxl_version_number 2018/3
_shelx_space_group_comment
;
The symmetry employed for this shelxl refinement is uniquely defined
by the following loop, which should always be used as a source of
symmetry information in preference to the above space-group names.
They are only intended as comments.
;
_shelx_estimated_absorpt_t_max 0.987
_shelx_estimated_absorpt_t_min 0.978
_olex2_refinement_description
;
1. Fixed Uiso
 At 1.2 times of:
  All C(H) groups
 At 1.5 times of:
  All C(H,H,H) groups
2. Others
 Fixed Sof: H8A(0.5) H8B(0.5) H8C(0.5) H7C(0.5) H7B(0.5) H7A(0.5) N0AA(0.5)
 C1AA(0.5)
3.a Aromatic/amide H refined with riding coordinates:
 C3(H3), C5(H5), C2(H2A), C6(H6)
3.b Idealised Me refined as rotating group:
 C8(H8A,H8B,H8C), C7(H7C,H7B,H7A)
;
_olex2_submission_special_instructions 'No special instructions were received'

loop_
_space_group_symop_operation_xyz
'x, y, z'
'-x+1/2, -y, z+1/2'
'-x, y+1/2, -z'
'x+1/2, -y+1/2, -z+1/2'
'-x, -y, -z'
'x-1/2, y, -z-1/2'
'x, -y-1/2, z'
'-x-1/2, y-1/2, z-1/2'

loop_
_atom_site_label
_atom_site_type_symbol
_atom_site_fract_x
_atom_site_fract_y
_atom_site_fract_z
_atom_site_U_iso_or_equiv
_atom_site_adp_type
_atom_site_occupancy
_atom_site_site_symmetry_order
_atom_site_calc_flag
_atom_site_refinement_flags_posn
_atom_site_refinement_flags_adp
_atom_site_refinement_flags_occupancy
_atom_site_disorder_assembly
_atom_site_disorder_group
O2 O 0.5681(3) 0.250000 0.02928(12) 0.1053(10) Uani 1 2 d S T P . .
N2 N 0.4985(2) 0.250000 0.22910(13) 0.0873(11) Uani 1 2 d S T P . .
N1 N 0.4841(3) 0.250000 0.60834(14) 0.0785(9) Uani 1 2 d S T P . .
O1 O 0.7161(2) 0.250000 0.25808(13) 0.1358(15) Uani 1 2 d S T P . .
C1 C 0.5103(3) 0.250000 0.52893(15) 0.0587(8) Uani 1 2 d S T P . .
C4 C 0.5644(3) 0.250000 0.36583(15) 0.0577(7) Uani 1 2 d S T P . .
C3 C 0.4347(3) 0.250000 0.39408(15) 0.0654(8) Uani 1 2 d S T P . .
H3 H 0.363513 0.250000 0.358516 0.079 Uiso 1 2 calc RS T P . .
C5 C 0.6670(3) 0.250000 0.42095(16) 0.0726(10) Uani 1 2 d S T P . .
H5 H 0.755685 0.250000 0.403614 0.087 Uiso 1 2 calc RS T P . .
C2 C 0.4078(3) 0.250000 0.47363(15) 0.0664(9) Uani 1 2 d S T P . .
H2A H 0.318893 0.250000 0.490650 0.080 Uiso 1 2 calc RS T P . .
C6 C 0.6416(3) 0.250000 0.50039(16) 0.0723(9) Uani 1 2 d S T P . .
H6 H 0.713013 0.250000 0.535748 0.087 Uiso 1 2 calc RS T P . .
C9 C 0.6002(3) 0.250000 0.28186(16) 0.0820(11) Uani 1 2 d S T P . .
C8 C 0.3479(4) 0.250000 0.63757(19) 0.0951(12) Uani 1 2 d S T P . .
H8A H 0.292961 0.176306 0.604397 0.143 Uiso 0.5 1 calc GR . . A -1
H8B H 0.313530 0.369465 0.637354 0.143 Uiso 0.5 1 calc GR . . A -1
H8C H 0.346647 0.204230 0.690417 0.143 Uiso 0.5 1 calc GR . . A -1
C7 C 0.5906(4) 0.250000 0.66514(18) 0.1070(15) Uani 1 2 d S T P . .
H7C H 0.660211 0.169989 0.648291 0.160 Uiso 0.5 1 calc GR . . B -1
H7B H 0.556388 0.211918 0.715305 0.160 Uiso 0.5 1 calc GR . . B -1
H7A H 0.626731 0.368092 0.669901 0.160 Uiso 0.5 1 calc GR . . B -1
N0AA N 0.5229(3) 0.1790(5) 0.15055(19) 0.0625(11) Uani 0.5 1 d . . . . .
C1AA C 0.5433(4) 0.1884(6) 0.0980(2) 0.0664(17) Uani 0.5 1 d . . . . .
C0AA C 0.5326(5) -0.0034(5) 0.1281(2) 0.0993(10) Uani 1 1 d . . . . .
H2 H 0.409(4) 0.250000 0.245(2) 0.098(11) Uiso 1 2 d S T P . .
H0AA H 0.544(4) -0.047(6) 0.076(2) 0.177(16) Uiso 1 1 d . . . . .
H0AB H 0.611(4) -0.027(7) 0.160(2) 0.194(18) Uiso 1 1 d . . . . .
H0AC H 0.464(5) -0.031(10) 0.151(3) 0.24(3) Uiso 1 1 d . . . . .

loop_
_atom_site_aniso_label
_atom_site_aniso_U_11
_atom_site_aniso_U_22
_atom_site_aniso_U_33
_atom_site_aniso_U_23
_atom_site_aniso_U_13
_atom_site_aniso_U_12
O2 0.0978(18) 0.173(3) 0.0456(12) 0.000 0.0080(11) 0.000
N2 0.0394(13) 0.184(3) 0.0388(13) 0.000 0.0017(10) 0.000
N1 0.0778(18) 0.111(2) 0.0471(13) 0.000 0.0049(12) 0.000
O1 0.0383(12) 0.310(5) 0.0593(13) 0.000 0.0059(10) 0.000
C1 0.0624(17) 0.0673(19) 0.0464(15) 0.000 0.0022(12) 0.000
C4 0.0416(14) 0.084(2) 0.0471(14) 0.000 -0.0002(11) 0.000
C3 0.0439(14) 0.102(2) 0.0503(14) 0.000 -0.0037(12) 0.000
C5 0.0419(15) 0.118(3) 0.0582(16) 0.000 -0.0004(12) 0.000
C2 0.0497(16) 0.096(2) 0.0539(16) 0.000 0.0048(13) 0.000
C6 0.0556(17) 0.109(3) 0.0521(16) 0.000 -0.0103(13) 0.000
C9 0.0405(16) 0.155(3) 0.0503(15) 0.000 0.0021(12) 0.000
C8 0.095(3) 0.127(3) 0.0635(19) 0.000 0.0229(19) 0.000
C7 0.112(3) 0.163(4) 0.0463(17) 0.000 -0.0125(19) 0.000
N0AA 0.0556(18) 0.088(3) 0.0437(16) -0.0035(15) 0.0025(14) 0.0032(15)
C1AA 0.050(2) 0.095(5) 0.054(2) -0.004(2) -0.0048(18) 0.0028(19)
C0AA 0.135(3) 0.089(2) 0.0737(17) -0.0077(16) -0.0108(19) 0.012(2)

loop_
_atom_type_symbol
_atom_type_description
_atom_type_scat_dispersion_real
_atom_type_scat_dispersion_imag
_atom_type_scat_source
C C 0.0033 0.0016 'International Tables Vol C Tables 4.2.6.8 and 6.1.1.4'
H H 0.0000 0.0000 'International Tables Vol C Tables 4.2.6.8 and 6.1.1.4'
N N 0.0061 0.0033 'International Tables Vol C Tables 4.2.6.8 and 6.1.1.4'
O O 0.0106 0.0060 'International Tables Vol C Tables 4.2.6.8 and 6.1.1.4'

loop_
_geom_angle_atom_site_label_1
_geom_angle_atom_site_label_2
_geom_angle_atom_site_label_3
_geom_angle
_geom_angle_site_symmetry_1
_geom_angle_site_symmetry_3
_geom_angle_publ_flag
C1AA O2 C1AA 42.4(4) 7_565 . ?
C9 N2 N0AA 118.8(2) . . ?
C9 N2 N0AA 118.8(2) . 7_565 ?
N0AA N2 N0AA 43.0(3) 7_565 . ?
C1 N1 C8 121.1(3) . . ?
C1 N1 C7 121.3(3) . . ?
C7 N1 C8 117.6(3) . . ?
N1 C1 C2 121.7(3) . . ?
N1 C1 C6 121.3(3) . . ?
C2 C1 C6 117.1(2) . . ?
C3 C4 C5 117.1(2) . . ?
C3 C4 C9 124.4(2) . . ?
C5 C4 C9 118.5(2) . . ?
C2 C3 C4 121.6(3) . . ?
C6 C5 C4 121.9(3) . . ?
C3 C2 C1 121.4(3) . . ?
C5 C6 C1 121.0(3) . . ?
N2 C9 C4 117.5(2) . . ?
O1 C9 N2 119.2(3) . . ?
O1 C9 C4 123.3(3) . . ?
N0AA N0AA N2 68.52(15) 7_565 . ?
N0AA N0AA C1AA 42.5(2) 7_565 7_565 ?
N0AA N0AA C0AA 164.0(2) 7_565 . ?
C1AA N0AA N2 111.0(3) 7_565 . ?
C1AA N0AA N2 154.0(5) . . ?
C1AA N0AA N0AA 85.6(4) . 7_565 ?
C1AA N0AA C1AA 43.1(4) . 7_565 ?
C1AA N0AA C0AA 121.5(3) 7_565 . ?
C1AA N0AA C0AA 78.4(4) . . ?
C0AA N0AA N2 127.5(3) . . ?
O2 C1AA N0AA 111.3(4) . 7_565 ?
O2 C1AA C0AA 131.1(4) . . ?
N0AA C1AA O2 163.1(5) . . ?
N0AA C1AA N0AA 51.9(4) . 7_565 ?
N0AA C1AA C1AA 94.4(4) . 7_565 ?
N0AA C1AA C0AA 65.8(4) . . ?
N0AA C1AA C0AA 117.6(3) 7_565 . ?
C1AA C1AA O2 68.8(2) 7_565 . ?
C1AA C1AA N0AA 42.5(2) 7_565 7_565 ?
C1AA C1AA C0AA 160.1(2) 7_565 . ?
N0AA C0AA C1AA 35.88(19) . . ?

loop_
_geom_bond_atom_site_label_1
_geom_bond_atom_site_label_2
_geom_bond_distance
_geom_bond_site_symmetry_2
_geom_bond_publ_flag
O2 C1AA 1.279(5) 7_565 ?
O2 C1AA 1.279(5) . ?
N2 C9 1.351(4) . ?
N2 N0AA 1.455(4) 7_565 ?
N2 N0AA 1.455(4) . ?
N1 C1 1.372(3) . ?
N1 C8 1.442(5) . ?
N1 C7 1.433(4) . ?
O1 C9 1.222(3) . ?
C1 C2 1.385(4) . ?
C1 C6 1.393(4) . ?
C4 C3 1.377(4) . ?
C4 C5 1.384(4) . ?
C4 C9 1.468(4) . ?
C3 C2 1.376(4) . ?
C5 C6 1.371(4) . ?
N0AA N0AA 1.066(7) 7_565 ?
N0AA C1AA 1.351(5) 7_565 ?
N0AA C1AA 0.916(4) . ?
N0AA C0AA 1.425(5) . ?
C1AA C1AA 0.926(9) 7_565 ?
C1AA C0AA 1.531(6) . ?
